data_2013372
loop_
_publ_author_name
'L\'opez Garz\'on, Rafael'
'Godino Salido, M. Luz'
'Low, John N.'
'Glidewell, Christopher'

_publ_section_title
;
 Barium
 bis[6-amino-3-methyl-5-nitrosopyrimidine-2,4(1<i>H</i>,3<i>H</i>)-dionate]
 trihydrate: coordination polymer chains linked by hydrogen bonds
;
_journal_issue 6
_journal_name_full 'Acta Crystallographica Section C'
_journal_page_first m255
_journal_page_last m258
_journal_paper_doi 10.1107/S0108270103009703
_journal_volume 59
_journal_year 2003
_chemical_formula_iupac '[Ba (C5 H5 N4 O3)2 (H2 O)3]'
_chemical_formula_moiety 'C10 H16 Ba N8 O9'
_chemical_formula_sum 'C10 H16 Ba N8 O9'
_chemical_formula_weight 529.65
_chemical_name_systematic
;
Barium 6-amino-3-methyl-5-nitrosopyrimidine-2,4(1H,3H)-dionate
trihydrate
;
_space_group_IT_number 2
_symmetry_cell_setting triclinic
_symmetry_space_group_name_Hall '-P 1'
_symmetry_space_group_name_H-M 'P -1'
_atom_sites_solution_hydrogens geom
_atom_sites_solution_primary direct
_atom_sites_solution_secondary difmap
_cell_angle_alpha 106.467(2)
_cell_angle_beta 92.9110(10)
_cell_angle_gamma 99.9350(10)
_cell_formula_units_Z 2
_cell_length_a 6.75940(10)
_cell_length_b 11.2513(3)
_cell_length_c 12.6048(2)
_cell_measurement_reflns_used 3946
_cell_measurement_temperature 120(2)
_cell_measurement_theta_max 27.45
_cell_measurement_theta_min 2.92
_cell_volume 900.46(3)
_computing_cell_refinement 'DENZO--SMN (Otwinowski & Minor, 1997)'
_computing_data_collection 'KappaCCD Server Software (Nonius, 1997)'
_computing_data_reduction 'DENZO--SMN (Otwinowski & Minor, 1997)'
_computing_molecular_graphics 'PLATON (Spek, 2003)'
_computing_publication_material 'SHELXL97 (Sheldrick, 1997) and PRPKAPPA (Ferguson, 1999)'
_computing_structure_refinement 'SHELXL97 (Sheldrick, 1997)'
_computing_structure_solution 'SHELXS97 (Sheldrick, 1997)'
_diffrn_ambient_temperature 120(2)
_diffrn_measured_fraction_theta_full 0.973
_diffrn_measured_fraction_theta_max 0.958
_diffrn_measurement_device_type Kappa-CCD
_diffrn_measurement_method '\f scans, and \w scans with \k offsets'
_diffrn_radiation_monochromator graphite
_diffrn_radiation_source 'rotating anode'
_diffrn_radiation_type 'Mo K\a'
_diffrn_radiation_wavelength 0.71073
_diffrn_reflns_av_R_equivalents 0.059
_diffrn_reflns_av_sigmaI/netI 0.0430
_diffrn_reflns_limit_h_max 8
_diffrn_reflns_limit_h_min -8
_diffrn_reflns_limit_k_max 14
_diffrn_reflns_limit_k_min -14
_diffrn_reflns_limit_l_max 15
_diffrn_reflns_limit_l_min -16
_diffrn_reflns_number 11514
_diffrn_reflns_theta_full 25.00
_diffrn_reflns_theta_max 27.45
_diffrn_reflns_theta_min 2.92
_diffrn_standards_decay_% negligible
_exptl_absorpt_coefficient_mu 2.271
_exptl_absorpt_correction_T_max 0.699
_exptl_absorpt_correction_T_min 0.519
_exptl_absorpt_correction_type multi-scan
_exptl_absorpt_process_details 'DENZO-SMN (Otwinowski & Minor, 1997)'
_exptl_crystal_colour pink
_exptl_crystal_density_diffrn 1.953
_exptl_crystal_density_method 'not measured'
_exptl_crystal_description block
_exptl_crystal_F_000 520
_exptl_crystal_size_max 0.32
_exptl_crystal_size_mid 0.24
_exptl_crystal_size_min 0.16
_refine_diff_density_max 0.714
_refine_diff_density_min -1.220
_refine_ls_extinction_method none
_refine_ls_goodness_of_fit_ref 1.149
_refine_ls_hydrogen_treatment constr
_refine_ls_matrix_type full
_refine_ls_number_parameters 255
_refine_ls_number_reflns 3946
_refine_ls_number_restraints 0
_refine_ls_restrained_S_all 1.149
_refine_ls_R_factor_all 0.0279
_refine_ls_R_factor_gt 0.0269
_refine_ls_shift/su_max 0.002
_refine_ls_shift/su_mean 0.000
_refine_ls_structure_factor_coef Fsqd
_refine_ls_weighting_details 'w=1/[\s^2^(Fo^2^)+(0.0343P)^2^+0.9783P] where P=(Fo^2^+2Fc^2^)/3'
_refine_ls_weighting_scheme calc
_refine_ls_wR_factor_gt 0.0724
_refine_ls_wR_factor_ref 0.0728
_reflns_number_gt 3892
_reflns_number_total 3946
_reflns_threshold_expression I>2\s(I)
_cod_data_source_file sk1638.cif
_cod_data_source_block I
_cod_depositor_comments
;
The following automatic conversions were performed:

'_exptl_absorpt_correction_type' value 'Multi-scan' changed to
'multi-scan' according to
/home/saulius/struct/CIF-dictionaries/cif_core.dic dictionary named
'cif_core.dic' version 2.4.1 from 2010-06-29.

Automatic conversion script
Id: cif_fix_values 1715 2011-07-08 13:25:40Z adriana 
;
_cod_database_code 2013372
_cod_database_fobs_code 2013372

loop_
_symmetry_equiv_pos_as_xyz
'x, y, z'
'-x, -y, -z'

loop_
_atom_site_label
_atom_site_fract_x
_atom_site_fract_y
_atom_site_fract_z
_atom_site_U_iso_or_equiv
_atom_site_adp_type
_atom_site_calc_flag
_atom_site_refinement_flags
_atom_site_occupancy
_atom_site_disorder_assembly
_atom_site_disorder_group
_atom_site_type_symbol
Ba1 0.369848(18) 0.509100(11) 0.351704(10) 0.00851(7) Uani d . 1 . . Ba
O1 0.2337(3) 0.49118(18) 0.55253(16) 0.0138(4) Uani d . 1 . . O
O2 -0.0037(3) 0.32634(19) 0.32702(18) 0.0200(4) Uani d . 1 . . O
O3 0.0645(3) 0.65064(18) 0.37146(17) 0.0152(4) Uani d . 1 . . O
N11 0.8127(3) 0.5797(2) 0.15918(19) 0.0144(5) Uani d . 1 . . N
C13 0.5650(4) 0.2546(3) -0.0094(3) 0.0183(6) Uani d . 1 . . C
C12 0.7010(4) 0.4606(3) 0.1292(2) 0.0136(5) Uani d . 1 . . C
O12 0.6292(3) 0.4111(2) 0.19801(18) 0.0197(4) Uani d . 1 . . O
N13 0.6609(3) 0.3878(2) 0.01561(19) 0.0124(4) Uani d . 1 . . N
C14 0.6967(4) 0.4394(2) -0.0701(2) 0.0111(5) Uani d . 1 . . C
O14 0.6357(3) 0.37826(18) -0.16708(16) 0.0146(4) Uani d . 1 . . O
C15 0.8093(4) 0.5693(3) -0.0372(2) 0.0120(5) Uani d . 1 . . C
N15 0.8521(3) 0.6148(2) -0.1218(2) 0.0141(4) Uani d . 1 . . N
O15 0.9579(3) 0.72742(19) -0.10135(18) 0.0199(4) Uani d . 1 . . O
C16 0.8658(4) 0.6331(3) 0.0807(2) 0.0128(5) Uani d . 1 . . C
N16 0.9716(4) 0.7505(2) 0.1111(2) 0.0171(5) Uani d . 1 . . N
N21 0.5886(3) 0.7722(2) 0.43837(19) 0.0130(4) Uani d . 1 . . N
C22 0.5983(4) 0.7828(2) 0.5479(2) 0.0121(5) Uani d . 1 . . C
O22 0.5342(3) 0.68965(18) 0.57903(18) 0.0175(4) Uani d . 1 . . O
N23 0.6781(4) 0.8980(2) 0.6287(2) 0.0149(5) Uani d . 1 . . N
C23 0.6800(6) 0.9033(3) 0.7461(3) 0.0271(7) Uani d . 1 . . C
C24 0.7623(4) 1.0050(2) 0.6018(2) 0.0146(5) Uani d . 1 . . C
O24 0.8411(3) 1.10250(19) 0.67474(19) 0.0245(5) Uani d . 1 . . O
C25 0.7492(4) 0.9940(2) 0.4835(2) 0.0123(5) Uani d . 1 . . C
N25 0.8242(3) 1.1009(2) 0.4611(2) 0.0161(5) Uani d . 1 . . N
O25 0.8216(3) 1.0996(2) 0.35792(19) 0.0231(5) Uani d . 1 . . O
C26 0.6595(4) 0.8727(2) 0.4049(2) 0.0120(5) Uani d . 1 . . C
N26 0.6451(4) 0.8600(2) 0.2975(2) 0.0205(5) Uani d . 1 . . N
H1A 0.1435 0.4273 0.5622 0.017 Uiso d R 1 . . H
H1B 0.2098 0.5641 0.5973 0.017 Uiso d R 1 . . H
H2A -0.0439 0.2630 0.3457 0.024 Uiso d R 1 . . H
H2B -0.0234 0.2970 0.2591 0.024 Uiso d R 1 . . H
H3A 0.1131 0.7261 0.3983 0.018 Uiso d R 1 . . H
H3B -0.0040 0.6377 0.3123 0.018 Uiso d R 1 . . H
H13A 0.4183 0.2471 -0.0101 0.027 Uiso calc R 1 . . H
H13B 0.6153 0.2201 0.0476 0.027 Uiso calc R 1 . . H
H13C 0.5972 0.2073 -0.0824 0.027 Uiso calc R 1 . . H
H16A 1.0053 0.7915 0.1820 0.021 Uiso calc R 1 . . H
H16B 1.0081 0.7873 0.0602 0.021 Uiso calc R 1 . . H
H21A 0.6780 0.9897 0.7911 0.041 Uiso calc R 1 . . H
H21B 0.8025 0.8779 0.7697 0.041 Uiso calc R 1 . . H
H21C 0.5608 0.8458 0.7562 0.041 Uiso calc R 1 . . H
H26A 0.5898 0.7866 0.2496 0.025 Uiso calc R 1 . . H
H26B 0.6908 0.9249 0.2737 0.025 Uiso calc R 1 . . H

loop_
_atom_site_aniso_label
_atom_site_aniso_U_11
_atom_site_aniso_U_22
_atom_site_aniso_U_33
_atom_site_aniso_U_12
_atom_site_aniso_U_13
_atom_site_aniso_U_23
Ba1 0.00978(10) 0.00822(10) 0.00699(11) 0.00011(6) -0.00006(6) 0.00254(7)
O1 0.0118(8) 0.0137(9) 0.0145(10) -0.0002(7) 0.0029(7) 0.0033(8)
O2 0.0264(11) 0.0144(9) 0.0169(11) -0.0049(8) -0.0005(8) 0.0065(8)
O3 0.0154(9) 0.0103(9) 0.0185(10) -0.0005(7) -0.0021(7) 0.0043(8)
N11 0.0135(10) 0.0188(11) 0.0093(11) 0.0043(9) 0.0001(8) 0.0012(9)
C13 0.0182(13) 0.0148(13) 0.0209(15) 0.0021(10) 0.0018(11) 0.0044(11)
C12 0.0122(11) 0.0184(13) 0.0109(13) 0.0078(10) 0.0020(9) 0.0027(10)
O12 0.0209(10) 0.0267(11) 0.0150(10) 0.0066(8) 0.0058(8) 0.0100(9)
N13 0.0114(10) 0.0138(11) 0.0114(11) 0.0024(8) 0.0008(8) 0.0031(9)
C14 0.0093(11) 0.0137(12) 0.0104(12) 0.0045(9) 0.0007(9) 0.0025(10)
O14 0.0173(9) 0.0150(9) 0.0089(9) 0.0010(7) -0.0023(7) 0.0017(7)
C15 0.0088(11) 0.0168(12) 0.0097(12) 0.0027(9) -0.0001(9) 0.0029(10)
N15 0.0122(10) 0.0152(11) 0.0142(12) 0.0018(8) 0.0008(8) 0.0039(9)
O15 0.0227(10) 0.0171(10) 0.0158(10) -0.0050(8) -0.0006(8) 0.0038(8)
C16 0.0090(11) 0.0162(13) 0.0116(13) 0.0056(10) 0.0003(9) 0.0001(10)
N16 0.0192(11) 0.0181(12) 0.0091(11) 0.0001(9) -0.0022(9) -0.0012(9)
N21 0.0159(10) 0.0080(10) 0.0124(11) -0.0016(8) -0.0009(8) 0.0018(8)
C22 0.0116(11) 0.0085(11) 0.0150(13) 0.0023(9) -0.0006(9) 0.0014(10)
O22 0.0221(10) 0.0121(9) 0.0197(11) 0.0020(8) 0.0025(8) 0.0074(8)
N23 0.0213(11) 0.0110(10) 0.0110(11) 0.0013(9) -0.0015(9) 0.0026(9)
C23 0.0482(19) 0.0213(15) 0.0120(14) 0.0088(14) 0.0011(13) 0.0043(12)
C24 0.0132(12) 0.0104(12) 0.0182(14) 0.0038(9) -0.0016(10) 0.0006(10)
O24 0.0333(12) 0.0119(9) 0.0196(11) -0.0030(8) -0.0090(9) -0.0026(8)
C25 0.0100(11) 0.0093(11) 0.0164(13) 0.0005(9) -0.0004(9) 0.0031(10)
N25 0.0142(10) 0.0123(11) 0.0217(13) 0.0017(8) 0.0017(9) 0.0054(9)
O25 0.0298(11) 0.0164(10) 0.0245(12) 0.0003(8) 0.0060(9) 0.0104(9)
C26 0.0101(11) 0.0094(11) 0.0150(13) 0.0012(9) 0.0005(9) 0.0017(10)
N26 0.0292(13) 0.0137(11) 0.0147(12) -0.0040(10) 0.0016(10) 0.0031(9)

loop_
_atom_type_symbol
_atom_type_description
_atom_type_scat_dispersion_real
_atom_type_scat_dispersion_imag
_atom_type_scat_source
C C 0.0033 0.0016 'International Tables Vol C Tables 4.2.6.8 and 6.1.1.4'
H H 0.0000 0.0000 'International Tables Vol C Tables 4.2.6.8 and 6.1.1.4'
Ba Ba -0.3244 2.2819 'International Tables Vol C Tables 4.2.6.8 and 6.1.1.4'
N N 0.0061 0.0033 'International Tables Vol C Tables 4.2.6.8 and 6.1.1.4'
O O 0.0106 0.0060 'International Tables Vol C Tables 4.2.6.8 and 6.1.1.4'

loop_
_geom_angle_atom_site_label_1
_geom_angle_atom_site_label_2
_geom_angle_atom_site_label_3
_geom_angle_site_symmetry_1
_geom_angle_site_symmetry_3
_geom_angle
_geom_angle_publ_flag
O22 Ba1 O1 2_666 . 64.43(6) no
O22 Ba1 O3 2_666 . 138.34(6) no
O1 Ba1 O3 . . 78.61(6) no
O22 Ba1 O12 2_666 . 77.08(6) no
O1 Ba1 O12 . . 140.80(6) no
O3 Ba1 O12 . . 140.05(6) no
O22 Ba1 O1 2_666 2_666 56.37(6) no
O1 Ba1 O1 . 2_666 86.68(5) no
O3 Ba1 O1 . 2_666 142.83(6) no
O12 Ba1 O1 . 2_666 65.06(6) no
O22 Ba1 O2 2_666 . 72.90(6) no
O1 Ba1 O2 . . 65.94(6) no
O3 Ba1 O2 . . 75.00(6) no
O12 Ba1 O2 . . 110.56(6) no
O1 Ba1 O2 2_666 . 129.04(6) no
O22 Ba1 N21 2_666 . 124.34(6) no
O1 Ba1 N21 . . 96.11(6) no
O3 Ba1 N21 . . 76.09(6) no
O12 Ba1 N21 . . 99.70(6) no
O1 Ba1 N21 2_666 . 71.76(6) no
O2 Ba1 N21 . . 148.43(6) no
O22 Ba1 O14 2_666 2_665 145.45(6) no
O1 Ba1 O14 . 2_665 149.21(5) no
O3 Ba1 O14 . 2_665 70.93(6) no
O12 Ba1 O14 . 2_665 69.99(6) no
O1 Ba1 O14 2_666 2_665 115.16(5) no
O2 Ba1 O14 . 2_665 108.99(6) no
N21 Ba1 O14 . 2_665 72.64(6) no
O22 Ba1 N15 2_666 2_665 104.74(6) no
O1 Ba1 N15 . 2_665 126.89(6) no
O3 Ba1 N15 . 2_665 81.88(6) no
O12 Ba1 N15 . 2_665 68.56(6) no
O1 Ba1 N15 2_666 2_665 132.69(6) no
O2 Ba1 N15 . 2_665 61.41(6) no
N21 Ba1 N15 . 2_665 126.03(6) no
O14 Ba1 N15 2_665 2_665 53.61(6) no
O22 Ba1 O22 2_666 . 89.65(6) no
O1 Ba1 O22 . . 54.65(5) no
O3 Ba1 O22 . . 83.74(6) no
O12 Ba1 O22 . . 121.11(6) no
O1 Ba1 O22 2_666 . 60.19(5) no
O2 Ba1 O22 . . 119.66(6) no
N21 Ba1 O22 . . 44.09(6) no
O14 Ba1 O22 2_665 . 116.01(5) no
N15 Ba1 O22 2_665 . 164.62(6) no
O22 Ba1 C22 2_666 . 107.29(6) no
O1 Ba1 C22 . . 74.06(6) no
O3 Ba1 C22 . . 78.45(6) no
O12 Ba1 C22 . . 112.92(6) no
O1 Ba1 C22 2_666 . 64.67(6) no
O2 Ba1 C22 . . 135.31(6) no
N21 Ba1 C22 . . 23.01(6) no
O14 Ba1 C22 2_665 . 95.11(6) no
N15 Ba1 C22 2_665 . 147.37(6) no
O22 Ba1 C22 . . 21.12(6) no
Ba1 O1 Ba1 . 2_666 93.32(5) no
Ba1 O1 H1A . . 126.4 no
Ba1 O1 H1A 2_666 . 109.9 no
Ba1 O1 H1B . . 114.2 no
Ba1 O1 H1B 2_666 . 100.7 no
H1A O1 H1B . . 108.1 no
Ba1 O2 H2A . . 138.0 no
Ba1 O2 H2B . . 100.9 no
H2A O2 H2B . . 100.5 no
Ba1 O3 H3A . . 110.1 no
Ba1 O3 H3B . . 112.8 no
H3A O3 H3B . . 110.7 no
C16 N11 C12 . . 119.3(2) no
N13 C13 H13A . . 109.5 no
N13 C13 H13B . . 109.5 no
H13A C13 H13B . . 109.5 no
N13 C13 H13C . . 109.5 no
H13A C13 H13C . . 109.5 no
H13B C13 H13C . . 109.5 no
O12 C12 N11 . . 122.2(3) no
O12 C12 N13 . . 117.1(2) no
N11 C12 N13 . . 120.7(2) no
C12 O12 Ba1 . . 125.41(17) no
C14 N13 C12 . . 122.7(2) no
C14 N13 C13 . . 119.7(2) no
C12 N13 C13 . . 117.5(2) no
O14 C14 N13 . . 121.1(2) no
O14 C14 C15 . . 123.4(2) no
N13 C14 C15 . . 115.5(2) no
C14 O14 Ba1 . 2_665 123.64(17) no
N15 C15 C16 . . 127.4(2) no
N15 C15 C14 . . 114.4(2) no
C16 C15 C14 . . 118.1(2) no
O15 N15 C15 . . 119.0(2) no
O15 N15 Ba1 . 2_665 117.78(16) no
C15 N15 Ba1 . 2_665 121.54(17) no
N16 C16 N11 . . 118.8(2) no
N16 C16 C15 . . 118.4(3) no
N11 C16 C15 . . 122.8(2) no
C16 N16 H16A . . 120.0 no
C16 N16 H16B . . 120.0 no
H16A N16 H16B . . 120.0 no
C26 N21 C22 . . 119.9(2) no
C26 N21 Ba1 . . 141.34(18) no
C22 N21 Ba1 . . 98.61(15) no
O22 C22 N21 . . 120.0(2) no
O22 C22 N23 . . 118.5(3) no
N21 C22 N23 . . 121.5(2) no
O22 C22 Ba1 . . 61.73(14) no
N21 C22 Ba1 . . 58.38(13) no
N23 C22 Ba1 . . 175.73(17) no
C22 O22 Ba1 . 2_666 146.43(17) no
C22 O22 Ba1 . . 97.15(17) no
Ba1 O22 Ba1 2_666 . 90.35(6) no
C24 N23 C22 . . 122.6(2) no
C24 N23 C23 . . 118.8(2) no
C22 N23 C23 . . 118.6(2) no
N23 C23 H21A . . 109.5 no
N23 C23 H21B . . 109.5 no
H21A C23 H21B . . 109.5 no
N23 C23 H21C . . 109.5 no
H21A C23 H21C . . 109.5 no
H21B C23 H21C . . 109.5 no
O24 C24 N23 . . 120.8(3) no
O24 C24 C25 . . 123.4(3) no
N23 C24 C25 . . 115.7(2) no
N25 C25 C26 . . 127.5(3) no
N25 C25 C24 . . 114.0(2) no
C26 C25 C24 . . 118.5(2) no
O25 N25 C25 . . 118.4(2) no
N26 C26 N21 . . 118.5(2) no
N26 C26 C25 . . 119.8(2) no
N21 C26 C25 . . 121.7(2) no
C26 N26 H26A . . 120.0 no
C26 N26 H26B . . 120.0 no
H26A N26 H26B . . 120.0 no

loop_
_geom_bond_atom_site_label_1
_geom_bond_atom_site_label_2
_geom_bond_site_symmetry_2
_geom_bond_distance
_geom_bond_publ_flag
Ba1 O1 . 2.7852(19) y
Ba1 O2 . 2.910(2) y
Ba1 O3 . 2.7966(19) y
Ba1 O12 . 2.800(2) y
Ba1 O22 . 3.028(2) y
O1 H1A . 0.90 no
O1 H1B . 0.90 no
O2 H2A . 0.82 no
O2 H2B . 0.82 no
O3 H3A . 0.82 no
O3 H3B . 0.82 no
N11 C12 . 1.358(4) y
C12 N13 . 1.419(3) y
N13 C14 . 1.377(3) y
C14 C15 . 1.459(4) y
C15 C16 . 1.453(4) y
C16 N11 . 1.329(4) y
C12 O12 . 1.234(3) y
C13 N13 . 1.464(3) y
C14 O14 . 1.230(3) y
C15 N15 . 1.332(4) y
N15 O15 . 1.291(3) y
C16 N16 . 1.328(4) y
C13 H13A . 0.98 no
C13 H13B . 0.98 no
C13 H13C . 0.98 no
N16 H16A . 0.88 no
N16 H16B . 0.88 no
Ba1 N21 . 2.938(2) y
Ba1 N15 2_665 3.023(2) y
Ba1 O1 2_666 2.8836(19) y
Ba1 O14 2_665 2.9501(19) y
Ba1 O22 2_666 2.7809(19) y
N21 C22 . 1.349(4) y
C22 N23 . 1.401(3) y
N23 C24 . 1.379(4) y
C24 C25 . 1.457(4) y
C25 C26 . 1.449(4) y
C26 N21 . 1.338(3) y
C22 O22 . 1.239(3) y
N23 C23 . 1.464(4) y
C24 O24 . 1.228(3) y
C25 N25 . 1.335(3) y
N25 O25 . 1.295(3) y
C26 N26 . 1.316(4) y
C23 H21A . 0.98 no
C23 H21B . 0.98 no
C23 H21C . 0.98 no
N26 H26A . 0.88 no
N26 H26B . 0.88 no

loop_
_geom_hbond_atom_site_label_D
_geom_hbond_atom_site_label_H
_geom_hbond_atom_site_label_A
_geom_hbond_site_symmetry_A
_geom_hbond_distance_DH
_geom_hbond_distance_HA
_geom_hbond_distance_DA
_geom_hbond_angle_DHA
_geom_hbond_publ_flag
O1 H1A O3 2_566 0.90 1.88 2.735(3) 157 y
O1 H1B O2 2_566 0.90 2.11 2.918(3) 150 y
O2 H2A O25 1_445 0.82 1.96 2.761(3) 167 y
O2 H2B O15 2_665 0.82 2.01 2.781(3) 156 y
O3 H3A N25 2_676 0.82 2.19 2.934(3) 151 y
O3 H3A O24 2_676 0.82 2.34 2.967(3) 133 y
O3 H3B N11 1_455 0.82 2.11 2.924(3) 173 y
N16 H16A O24 2_776 0.88 1.98 2.833(3) 163 y
N16 H16B O15 . 0.88 1.95 2.611(3) 131 y
N26 H26A O14 2_665 0.88 2.15 2.987(3) 159 y
N26 H26B O25 . 0.88 1.97 2.628(3) 130 y

loop_
_geom_torsion_atom_site_label_1
_geom_torsion_atom_site_label_2
_geom_torsion_atom_site_label_3
_geom_torsion_atom_site_label_4
_geom_torsion_site_symmetry_1
_geom_torsion_site_symmetry_4
_geom_torsion
_geom_torsion_publ_flag
O22 Ba1 O1 Ba1 2_666 2_666 54.04(6) no
O3 Ba1 O1 Ba1 . 2_666 -145.68(6) no
O12 Ba1 O1 Ba1 . 2_666 42.31(11) no
O2 Ba1 O1 Ba1 . 2_666 135.81(7) no
N21 Ba1 O1 Ba1 . 2_666 -71.24(6) no
O14 Ba1 O1 Ba1 2_665 2_666 -137.25(8) no
N15 Ba1 O1 Ba1 2_665 2_666 143.67(6) no
O22 Ba1 O1 Ba1 . 2_666 -55.30(6) no
C22 Ba1 O1 Ba1 . 2_666 -64.59(6) no
C16 N11 C12 O12 . . -172.1(2) no
C16 N11 C12 N13 . . 7.3(4) no
N11 C12 O12 Ba1 . . 56.9(3) no
N13 C12 O12 Ba1 . . -122.6(2) no
O22 Ba1 O12 C12 2_666 . -170.5(2) no
O1 Ba1 O12 C12 . . -159.64(19) no
O3 Ba1 O12 C12 . . 32.6(3) no
O1 Ba1 O12 C12 2_666 . -111.8(2) no
O2 Ba1 O12 C12 . . 123.6(2) no
N21 Ba1 O12 C12 . . -47.3(2) no
O14 Ba1 O12 C12 2_665 . 20.1(2) no
N15 Ba1 O12 C12 2_665 . 77.8(2) no
O22 Ba1 O12 C12 . . -88.9(2) no
C22 Ba1 O12 C12 . . -67.0(2) no
Ba1 Ba1 O12 C12 2_666 . -130.8(2) no
O12 C12 N13 C14 . . 166.7(2) no
N11 C12 N13 C14 . . -12.8(4) no
O12 C12 N13 C13 . . -9.1(3) no
N11 C12 N13 C13 . . 171.4(2) no
C12 N13 C14 O14 . . -170.1(2) no
C13 N13 C14 O14 . . 5.7(4) no
C12 N13 C14 C15 . . 9.6(3) no
C13 N13 C14 C15 . . -174.6(2) no
N13 C14 O14 Ba1 . 2_665 167.43(16) no
C15 C14 O14 Ba1 . 2_665 -12.3(3) no
O14 C14 C15 N15 . . -3.9(4) no
N13 C14 C15 N15 . . 176.4(2) no
O14 C14 C15 C16 . . 177.5(2) no
N13 C14 C15 C16 . . -2.2(3) no
C16 C15 N15 O15 . . 1.0(4) no
C14 C15 N15 O15 . . -177.4(2) no
C16 C15 N15 Ba1 . 2_665 -164.07(19) no
C14 C15 N15 Ba1 . 2_665 17.5(3) no
C12 N11 C16 N16 . . 178.7(2) no
C12 N11 C16 C15 . . 0.0(4) no
N15 C15 C16 N16 . . 0.3(4) no
C14 C15 C16 N16 . . 178.7(2) no
N15 C15 C16 N11 . . 179.0(2) no
C14 C15 C16 N11 . . -2.6(4) no
O22 Ba1 N21 C26 2_666 . 138.8(3) no
O1 Ba1 N21 C26 . . -158.1(3) no
O3 Ba1 N21 C26 . . -81.5(3) no
O12 Ba1 N21 C26 . . 57.9(3) no
O1 Ba1 N21 C26 2_666 . 117.4(3) no
O2 Ba1 N21 C26 . . -105.7(3) no
O14 Ba1 N21 C26 2_665 . -7.5(3) no
N15 Ba1 N21 C26 2_665 . -12.6(3) no
O22 Ba1 N21 C26 . . -176.9(3) no
C22 Ba1 N21 C26 . . -174.7(4) no
Ba1 Ba1 N21 C26 2_666 . 159.9(3) no
O22 Ba1 N21 C22 2_666 . -46.54(18) no
O1 Ba1 N21 C22 . . 16.54(16) no
O3 Ba1 N21 C22 . . 93.18(16) no
O12 Ba1 N21 C22 . . -127.46(15) no
O1 Ba1 N21 C22 2_666 . -67.91(15) no
O2 Ba1 N21 C22 . . 69.0(2) no
O14 Ba1 N21 C22 2_665 . 167.20(16) no
N15 Ba1 N21 C22 2_665 . 162.07(14) no
O22 Ba1 N21 C22 . . -2.24(13) no
Ba1 Ba1 N21 C22 2_666 . -25.39(15) no
C26 N21 C22 O22 . . -179.4(2) no
Ba1 N21 C22 O22 . . 4.4(3) no
C26 N21 C22 N23 . . 1.2(4) no
Ba1 N21 C22 N23 . . -175.0(2) no
C26 N21 C22 Ba1 . . 176.2(3) no
O22 Ba1 C22 O22 2_666 . -34.56(19) no
O1 Ba1 C22 O22 . . 21.44(15) no
O3 Ba1 C22 O22 . . 102.74(16) no
O12 Ba1 C22 O22 . . -117.52(16) no
O1 Ba1 C22 O22 2_666 . -72.48(15) no
O2 Ba1 C22 O22 . . 48.36(18) no
N21 Ba1 C22 O22 . . -175.7(3) no
O14 Ba1 C22 O22 2_665 . 172.07(15) no
N15 Ba1 C22 O22 2_665 . 156.83(15) no
Ba1 Ba1 C22 O22 2_666 . -24.68(14) no
O22 Ba1 C22 N21 2_666 . 141.11(15) no
O1 Ba1 C22 N21 . . -162.88(16) no
O3 Ba1 C22 N21 . . -81.58(16) no
O12 Ba1 C22 N21 . . 58.16(16) no
O1 Ba1 C22 N21 2_666 . 103.20(16) no
O2 Ba1 C22 N21 . . -135.97(15) no
O14 Ba1 C22 N21 2_665 . -12.26(16) no
N15 Ba1 C22 N21 2_665 . -27.5(2) no
O22 Ba1 C22 N21 . . 175.7(3) no
Ba1 Ba1 C22 N21 2_666 . 150.99(17) n
N21 C22 O22 Ba1 . 2_666 97.3(4) no
N23 C22 O22 Ba1 . 2_666 -83.3(4) no
Ba1 C22 O22 Ba1 . 2_666 101.5(3) no
N21 C22 O22 Ba1 . . -4.2(3) no
N23 C22 O22 Ba1 . . 175.1(2) no
O22 Ba1 O22 C22 2_666 . 147.20(18) no
O1 Ba1 O22 C22 . . -154.47(18) no
O3 Ba1 O22 C22 . . -74.02(16) no
O12 Ba1 O22 C22 . . 72.56(17) no
O1 Ba1 O22 C22 2_666 . 96.60(16) no
O2 Ba1 O22 C22 . . -142.79(15) no
N21 Ba1 O22 C22 . . 2.43(15) no
O14 Ba1 O22 C22 2_665 . -8.80(17) no
N15 Ba1 O22 C22 2_665 . -53.1(3) no
Ba1 Ba1 O22 C22 2_666 . 147.20(18) no
O1 Ba1 O22 Ba1 . 2_666 58.33(6) no
O3 Ba1 O22 Ba1 . 2_666 138.79(6) no
O12 Ba1 O22 Ba1 . 2_666 -74.64(7) no
O1 Ba1 O22 Ba1 2_666 2_666 -50.60(5) no
O2 Ba1 O22 Ba1 . 2_666 70.01(7) no
N21 Ba1 O22 Ba1 . 2_666 -144.77(10) no
O14 Ba1 O22 Ba1 2_665 2_666 -156.00(5) no
N15 Ba1 O22 Ba1 2_665 2_666 159.65(19) no
C22 Ba1 O22 Ba1 . 2_666 -147.20(18) no
O22 C22 N23 C24 . . 176.6(2) no
N21 C22 N23 C24 . . -4.0(4) no
O22 C22 N23 C23 . . -0.7(4) no
N21 C22 N23 C23 . . 178.7(3) no
C22 N23 C24 O24 . . -175.9(3) no
C23 N23 C24 O24 . . 1.4(4) no
C22 N23 C24 C25 . . 4.6(4) no
C23 N23 C24 C25 . . -178.1(3) no
O24 C24 C25 N25 . . -2.3(4) no
N23 C24 C25 N25 . . 177.2(2) no
O24 C24 C25 C26 . . 177.7(3) no
N23 C24 C25 C26 . . -2.8(3) no
C26 C25 N25 O25 . . -0.9(4) no
C24 C25 N25 O25 . . 179.1(2) no
C22 N21 C26 N26 . . -179.0(2) no
Ba1 N21 C26 N26 . . -5.0(4) no
C22 N21 C26 C25 . . 0.5(4) no
Ba1 N21 C26 C25 . . 174.47(18) no
N25 C25 C26 N26 . . -0.2(4) no
C24 C25 C26 N26 . . 179.8(2) no
N25 C25 C26 N21 . . -179.7(3) no
C24 C25 C26 N21 . . 0.3(4) no
